data_4338519
loop_
_publ_author_name
'Liu, Ju-Yan'
'Wang, Qian'
'Zhang, Li-Jun'
'Yuan, Bin'
'Xu, Yao-Yao'
'Zhang, Xin'
'Zhao, Cong-Ying'
'Wang, Dan'
'Yuan, Yue'
'Wang, Ying'
'Ding, Bin'
'Zhao, Xiao-Jun'
'Yue, Min Min'

_publ_section_title
;
 Anion-Exchange and Anthracene-Encapsulation within Copper(II) and
 Manganese(II)-Triazole Metal-Organic Confined Space in a Single
 Crystal-to-Single Crystal Transformation Fashion.
;
_journal_issue 12
_journal_name_full 'Inorganic chemistry'
_journal_page_first 5972
_journal_page_last 5985
_journal_paper_doi 10.1021/ic500183b
_journal_volume 53
_journal_year 2014
_chemical_formula_sum 'C37 H38 Cu N14 O12'
_chemical_formula_weight 934.35
_chemical_name_systematic
; 
 ? 
;
_space_group_IT_number 2
_symmetry_cell_setting triclinic
_symmetry_space_group_name_Hall '-P 1'
_symmetry_space_group_name_H-M 'P -1'
_atom_sites_solution_hydrogens geom
_atom_sites_solution_primary direct
_atom_sites_solution_secondary difmap
_audit_creation_method SHELXL-97
_cell_angle_alpha 67.860(7)
_cell_angle_beta 76.771(9)
_cell_angle_gamma 89.873(12)
_cell_formula_units_Z 1
_cell_length_a 8.368(2)
_cell_length_b 10.586(2)
_cell_length_c 13.162(3)
_cell_measurement_reflns_used 3775
_cell_measurement_temperature 113(2)
_cell_measurement_theta_max 27.9
_cell_measurement_theta_min 1.7
_cell_volume 1046.7(4)
_computing_cell_refinement CrystalClear
_computing_data_collection CrystalClear
_computing_data_reduction CrystalClear
_computing_molecular_graphics 'Bruker SHELXTL'
_computing_publication_material 'CrystalStructure 3.8'
_computing_structure_refinement 'SHELXL-97 (Sheldrick, 1997)'
_computing_structure_solution 'SHELXS-97 (Sheldrick, 1990)'
_diffrn_ambient_temperature 113(2)
_diffrn_detector_area_resol_mean 14.22
_diffrn_measured_fraction_theta_full 0.985
_diffrn_measured_fraction_theta_max 0.985
_diffrn_measurement_device_type 'Rigaku Saturn724 CCD'
_diffrn_measurement_method '\w and \f scans'
_diffrn_radiation_monochromator multilayer
_diffrn_radiation_source 'rotating anode'
_diffrn_radiation_type MoK\a
_diffrn_radiation_wavelength 0.71073
_diffrn_reflns_av_R_equivalents 0.0268
_diffrn_reflns_av_sigmaI/netI 0.0500
_diffrn_reflns_limit_h_max 11
_diffrn_reflns_limit_h_min -10
_diffrn_reflns_limit_k_max 13
_diffrn_reflns_limit_k_min -13
_diffrn_reflns_limit_l_max 17
_diffrn_reflns_limit_l_min -17
_diffrn_reflns_number 10992
_diffrn_reflns_theta_full 27.88
_diffrn_reflns_theta_max 27.88
_diffrn_reflns_theta_min 1.72
_diffrn_standards_decay_% 0
_diffrn_standards_interval_count 0
_diffrn_standards_interval_time 0
_diffrn_standards_number 0
_exptl_absorpt_coefficient_mu 0.601
_exptl_absorpt_correction_T_max 0.9313
_exptl_absorpt_correction_T_min 0.8892
_exptl_absorpt_correction_type multi-scan
_exptl_absorpt_process_details CrystalClear
_exptl_crystal_colour Colorless
_exptl_crystal_density_diffrn 1.482
_exptl_crystal_density_method 'not measured'
_exptl_crystal_description Prism
_exptl_crystal_F_000 483
_exptl_crystal_size_max 0.20
_exptl_crystal_size_mid 0.18
_exptl_crystal_size_min 0.12
_refine_diff_density_max 0.831
_refine_diff_density_min -0.631
_refine_diff_density_rms 0.093
_refine_ls_extinction_method none
_refine_ls_goodness_of_fit_ref 1.083
_refine_ls_hydrogen_treatment mixed
_refine_ls_matrix_type full
_refine_ls_number_parameters 319
_refine_ls_number_reflns 4908
_refine_ls_number_restraints 3
_refine_ls_restrained_S_all 1.083
_refine_ls_R_factor_all 0.0544
_refine_ls_R_factor_gt 0.0458
_refine_ls_shift/su_max 0.001
_refine_ls_shift/su_mean 0.000
_refine_ls_structure_factor_coef Fsqd
_refine_ls_weighting_details 'calc w=1/[\s^2^(Fo^2^)+(0.0736P)^2^+0.7567P] where P=(Fo^2^+2Fc^2^)/3'
_refine_ls_weighting_scheme calc
_refine_ls_wR_factor_gt 0.1350
_refine_ls_wR_factor_ref 0.1401
_reflns_number_gt 3988
_reflns_number_total 4908
_reflns_threshold_expression >2sigma(I)
_cod_data_source_file ic500183b_si_001.cif
_cod_data_source_block 1
_cod_depositor_comments
;
The following automatic conversions were performed:

'_symmetry_cell_setting' value 'Triclinic' changed to 'triclinic'
according to
/usr/data/users/saulius/crontab/automatic-downloads/rss-feeds/ACS/lib/dictionaries/cif_core.dic
dictionary named 'cif_core.dic' version 2.4.2 from
2011-04-26.

'_exptl_absorpt_correction_type' value 'MULTI-SCAN'
changed to 'multi-scan' according to
/usr/data/users/saulius/crontab/automatic-downloads/rss-feeds/ACS/lib/dictionaries/cif_core.dic
dictionary named 'cif_core.dic' version 2.4.2 from
2011-04-26.

'_refine_ls_hydrogen_treatment' value 'MIXED' changed to
'mixed' according to
/usr/data/users/saulius/crontab/automatic-downloads/rss-feeds/ACS/lib/dictionaries/cif_core.dic
dictionary named 'cif_core.dic' version 2.4.2 from 2011-04-26.

Automatic conversion script
Id: cif_fix_values 2281 2013-09-26 08:29:07Z andrius 

 Adding full bibliography for 4338519--4338526.cif.
;
_cod_original_sg_symbol_H-M P-1
_cod_database_code 4338519

loop_
_symmetry_equiv_pos_as_xyz
'x, y, z'
'-x, -y, -z'

loop_
_atom_site_label
_atom_site_type_symbol
_atom_site_fract_x
_atom_site_fract_y
_atom_site_fract_z
_atom_site_U_iso_or_equiv
_atom_site_adp_type
_atom_site_occupancy
_atom_site_symmetry_multiplicity
_atom_site_calc_flag
_atom_site_refinement_flags
_atom_site_disorder_assembly
_atom_site_disorder_group
Cu1 Cu 1.0000 0.5000 1.0000 0.01216(13) Uani 1 2 d S . .
O1 O 1.2705(2) 0.61078(19) 0.89629(17) 0.0240(4) Uani 1 1 d . . .
O2 O 1.5318(2) 0.6266(2) 0.88686(18) 0.0318(5) Uani 1 1 d . . .
O3 O 1.3632(3) 0.7151(2) 0.98758(19) 0.0339(5) Uani 1 1 d . . .
N1 N 0.9046(3) 0.65748(19) 1.03894(17) 0.0149(4) Uani 1 1 d . . .
N2 N 0.7405(3) 0.8143(2) 1.0445(2) 0.0212(5) Uani 1 1 d . . .
N3 N 0.8616(3) 0.8344(2) 1.0926(2) 0.0259(5) Uani 1 1 d . . .
N4 N 0.9467(3) 0.5880(2) 0.84798(16) 0.0142(4) Uani 1 1 d . . .
N5 N 0.8524(3) 0.6371(2) 0.69228(19) 0.0244(5) Uani 1 1 d . . .
N6 N 0.9474(3) 0.7466(2) 0.68533(18) 0.0191(5) Uani 1 1 d . . .
N7 N 1.3898(3) 0.6512(2) 0.92422(18) 0.0195(5) Uani 1 1 d . . .
C1 C 0.9562(3) 0.7375(3) 1.0873(2) 0.0224(6) Uani 1 1 d . . .
H1 H 1.0529 0.7242 1.1149 0.027 Uiso 1 1 calc R . .
C2 C 0.7674(3) 0.7087(2) 1.0139(2) 0.0179(5) Uani 1 1 d . . .
H2 H 0.6990 0.6751 0.9794 0.021 Uiso 1 1 calc R . .
C3 C 0.8364(4) 1.1581(3) 0.7382(3) 0.0305(6) Uani 1 1 d . . .
H3 H 0.9388 1.1733 0.6841 0.037 Uiso 1 1 calc R . .
C4 C 0.8062(4) 1.0463(3) 0.8357(3) 0.0268(6) Uani 1 1 d . . .
H4 H 0.8877 0.9835 0.8492 0.032 Uiso 1 1 calc R . .
C5 C 0.6537(3) 1.0208(3) 0.9188(2) 0.0217(6) Uani 1 1 d . . .
C6 C 0.6166(3) 0.9092(3) 1.0228(2) 0.0214(5) Uani 1 1 d . . .
C7 C 0.4694(3) 0.8838(3) 1.1049(2) 0.0217(6) Uani 1 1 d . . .
C8 C 0.4323(4) 0.7667(3) 1.2091(3) 0.0273(6) Uani 1 1 d . . .
H8 H 0.5117 0.7027 1.2260 0.033 Uiso 1 1 calc R . .
C9 C 0.2837(4) 0.7463(3) 1.2845(3) 0.0318(7) Uani 1 1 d . . .
H9 H 0.2597 0.6674 1.3531 0.038 Uiso 1 1 calc R . .
C10 C 1.0022(3) 0.7162(2) 0.7782(2) 0.0165(5) Uani 1 1 d . . .
H10 H 1.0699 0.7764 0.7924 0.020 Uiso 1 1 calc R . .
C11 C 0.8554(3) 0.5443(3) 0.7924(2) 0.0197(5) Uani 1 1 d . . .
H11 H 0.7990 0.4553 0.8227 0.024 Uiso 1 1 calc R . .
C12 C 0.5565(4) 0.9967(3) 0.6354(2) 0.0278(6) Uani 1 1 d . . .
H12 H 0.4507 0.9685 0.6864 0.033 Uiso 1 1 calc R . .
C13 C 0.6805(4) 0.9141(3) 0.6517(2) 0.0245(6) Uani 1 1 d . . .
H13 H 0.6605 0.8285 0.7142 0.029 Uiso 1 1 calc R . .
C14 C 0.8395(3) 0.9542(3) 0.5765(2) 0.0197(5) Uani 1 1 d . . .
C15 C 0.9740(3) 0.8756(2) 0.5894(2) 0.0200(5) Uani 1 1 d . . .
C16 C 1.1323(3) 0.9148(3) 0.5177(2) 0.0199(5) Uani 1 1 d . . .
C17 C 1.2666(4) 0.8318(3) 0.5310(2) 0.0246(6) Uani 1 1 d . . .
H17 H 1.2508 0.7453 0.5923 0.030 Uiso 1 1 calc R . .
C18 C 1.4158(4) 0.8751(3) 0.4575(3) 0.0288(6) Uani 1 1 d . . .
H18 H 1.5039 0.8186 0.4682 0.035 Uiso 1 1 calc R . .
O4 O 0.8148(3) 0.0747(2) 0.15751(19) 0.0313(5) Uani 1 1 d D . .
H4A H 0.766(4) 0.136(2) 0.113(2) 0.038 Uiso 1 1 d D . .
H4B H 0.834(4) 0.005(2) 0.139(3) 0.038 Uiso 1 1 d D . .
O5 O 0.6518(7) 0.5996(6) 0.5560(5) 0.0559(14) Uani 0.50 1 d P A 1
C19 C 0.7491(9) 0.6207(10) 0.4381(6) 0.051(2) Uani 0.50 1 d P A 1
O6 O 0.6591(6) 0.4834(4) 0.2835(4) 0.0321(9) Uani 0.50 1 d P B 1
O7 O 0.5406(8) 0.4348(5) 0.3096(5) 0.0470(13) Uani 0.50 1 d P C 2
O8 O 0.8641(10) 0.5617(7) 0.3927(8) 0.090(2) Uani 0.50 1 d P D 2

loop_
_atom_site_aniso_label
_atom_site_aniso_U_11
_atom_site_aniso_U_22
_atom_site_aniso_U_33
_atom_site_aniso_U_23
_atom_site_aniso_U_13
_atom_site_aniso_U_12
Cu1 0.0149(2) 0.0101(2) 0.0118(2) -0.00334(15) -0.00550(15) 0.00574(15)
O1 0.0166(9) 0.0280(10) 0.0286(10) -0.0113(8) -0.0072(8) -0.0017(8)
O2 0.0151(10) 0.0448(13) 0.0330(11) -0.0124(10) -0.0059(9) 0.0042(9)
O3 0.0396(13) 0.0324(11) 0.0402(12) -0.0223(10) -0.0153(10) 0.0059(9)
N1 0.0154(10) 0.0138(9) 0.0163(10) -0.0055(8) -0.0062(8) 0.0052(8)
N2 0.0196(11) 0.0203(11) 0.0336(12) -0.0165(9) -0.0152(10) 0.0112(9)
N3 0.0246(12) 0.0268(12) 0.0408(14) -0.0221(11) -0.0202(11) 0.0133(10)
N4 0.0164(10) 0.0124(9) 0.0129(9) -0.0030(7) -0.0053(8) 0.0042(8)
N5 0.0355(14) 0.0181(10) 0.0214(11) -0.0054(9) -0.0143(10) 0.0017(9)
N6 0.0255(12) 0.0145(10) 0.0154(10) -0.0018(8) -0.0081(9) 0.0015(8)
N7 0.0191(11) 0.0155(10) 0.0207(11) -0.0025(8) -0.0065(9) 0.0003(8)
C1 0.0208(13) 0.0230(13) 0.0321(14) -0.0160(11) -0.0138(11) 0.0108(10)
C2 0.0176(12) 0.0167(12) 0.0248(13) -0.0116(10) -0.0093(10) 0.0072(9)
C3 0.0266(15) 0.0325(15) 0.0375(16) -0.0206(13) -0.0054(13) 0.0014(12)
C4 0.0214(14) 0.0264(14) 0.0435(17) -0.0225(13) -0.0132(13) 0.0087(11)
C5 0.0204(13) 0.0195(12) 0.0356(15) -0.0181(11) -0.0138(12) 0.0081(10)
C6 0.0196(13) 0.0194(12) 0.0377(15) -0.0195(11) -0.0163(12) 0.0121(10)
C7 0.0226(13) 0.0188(12) 0.0339(15) -0.0169(11) -0.0147(12) 0.0096(10)
C8 0.0320(16) 0.0235(14) 0.0360(16) -0.0173(12) -0.0169(13) 0.0113(12)
C9 0.0376(17) 0.0266(14) 0.0350(16) -0.0143(12) -0.0119(14) 0.0052(13)
C10 0.0197(12) 0.0145(11) 0.0140(11) -0.0027(9) -0.0067(9) 0.0034(9)
C11 0.0255(14) 0.0146(11) 0.0198(12) -0.0047(9) -0.0103(11) 0.0024(10)
C12 0.0223(14) 0.0344(15) 0.0244(14) -0.0102(12) -0.0033(11) 0.0026(12)
C13 0.0286(15) 0.0230(13) 0.0168(12) -0.0026(10) -0.0049(11) -0.0009(11)
C14 0.0251(14) 0.0191(12) 0.0143(11) -0.0038(9) -0.0081(10) 0.0033(10)
C15 0.0294(14) 0.0151(11) 0.0136(11) -0.0012(9) -0.0091(10) 0.0030(10)
C16 0.0259(14) 0.0184(12) 0.0147(11) -0.0035(9) -0.0085(10) 0.0046(10)
C17 0.0305(15) 0.0220(13) 0.0204(13) -0.0051(10) -0.0100(11) 0.0078(11)
C18 0.0282(15) 0.0314(15) 0.0289(15) -0.0118(12) -0.0107(12) 0.0122(12)
O4 0.0325(12) 0.0265(11) 0.0421(13) -0.0193(10) -0.0124(10) 0.0076(9)
O5 0.055(3) 0.064(3) 0.052(3) -0.019(3) -0.025(3) 0.003(3)
C19 0.041(4) 0.104(6) 0.043(4) -0.060(5) -0.024(3) 0.039(4)
O6 0.040(3) 0.026(2) 0.030(2) -0.0097(17) -0.010(2) 0.0036(19)
O7 0.064(4) 0.032(3) 0.054(3) -0.016(2) -0.035(3) 0.017(3)
O8 0.070(5) 0.066(4) 0.134(7) -0.027(4) -0.044(5) -0.002(4)

loop_
_atom_type_symbol
_atom_type_description
_atom_type_scat_dispersion_real
_atom_type_scat_dispersion_imag
_atom_type_scat_source
C C 0.0033 0.0016 'International Tables Vol C Tables 4.2.6.8 and 6.1.1.4'
H H 0.0000 0.0000 'International Tables Vol C Tables 4.2.6.8 and 6.1.1.4'
N N 0.0061 0.0033 'International Tables Vol C Tables 4.2.6.8 and 6.1.1.4'
O O 0.0106 0.0060 'International Tables Vol C Tables 4.2.6.8 and 6.1.1.4'
Cu Cu 0.3201 1.2651 'International Tables Vol C Tables 4.2.6.8 and 6.1.1.4'

loop_
_geom_angle_atom_site_label_1
_geom_angle_atom_site_label_2
_geom_angle_atom_site_label_3
_geom_angle
_geom_angle_site_symmetry_1
_geom_angle_site_symmetry_3
N4 Cu1 N4 179.999(2) 2_767 .
N4 Cu1 N1 91.63(8) 2_767 .
N4 Cu1 N1 88.37(8) . .
N4 Cu1 N1 88.37(8) 2_767 2_767
N4 Cu1 N1 91.63(8) . 2_767
N1 Cu1 N1 180.00(11) . 2_767
N4 Cu1 O1 83.38(8) 2_767 2_767
N4 Cu1 O1 96.62(8) . 2_767
N1 Cu1 O1 82.21(8) . 2_767
N1 Cu1 O1 97.79(8) 2_767 2_767
N4 Cu1 O1 96.62(8) 2_767 .
N4 Cu1 O1 83.38(8) . .
N1 Cu1 O1 97.79(8) . .
N1 Cu1 O1 82.21(8) 2_767 .
O1 Cu1 O1 179.999(2) 2_767 .
N7 O1 Cu1 133.37(17) . .
C2 N1 C1 103.6(2) . .
C2 N1 Cu1 123.07(17) . .
C1 N1 Cu1 133.30(17) . .
C2 N2 N3 110.3(2) . .
C2 N2 C6 128.4(2) . .
N3 N2 C6 121.0(2) . .
C1 N3 N2 102.4(2) . .
C10 N4 C11 104.24(19) . .
C10 N4 Cu1 122.23(17) . .
C11 N4 Cu1 133.53(16) . .
C11 N5 N6 102.6(2) . .
C10 N6 N5 110.5(2) . .
C10 N6 C15 127.5(2) . .
N5 N6 C15 121.9(2) . .
O3 N7 O2 121.3(2) . .
O3 N7 O1 119.5(2) . .
O2 N7 O1 119.1(2) . .
N3 C1 N1 114.4(2) . .
N3 C1 H1 122.8 . .
N1 C1 H1 122.8 . .
N1 C2 N2 109.4(2) . .
N1 C2 H2 125.3 . .
N2 C2 H2 125.3 . .
C4 C3 C9 120.7(3) . 2_677
C4 C3 H3 119.6 . .
C9 C3 H3 119.6 2_677 .
C3 C4 C5 121.0(3) . .
C3 C4 H4 119.5 . .
C5 C4 H4 119.5 . .
C6 C5 C4 123.8(2) . .
C6 C5 C7 117.7(3) . 2_677
C4 C5 C7 118.4(3) . 2_677
C7 C6 C5 124.5(2) . .
C7 C6 N2 118.5(2) . .
C5 C6 N2 117.0(2) . .
C6 C7 C8 123.5(2) . .
C6 C7 C5 117.7(3) . 2_677
C8 C7 C5 118.7(3) . 2_677
C9 C8 C7 120.3(3) . .
C9 C8 H8 119.8 . .
C7 C8 H8 119.8 . .
C8 C9 C3 120.8(3) . 2_677
C8 C9 H9 119.6 . .
C3 C9 H9 119.6 2_677 .
N6 C10 N4 109.0(2) . .
N6 C10 H10 125.5 . .
N4 C10 H10 125.5 . .
N5 C11 N4 113.7(2) . .
N5 C11 H11 123.2 . .
N4 C11 H11 123.2 . .
C13 C12 C18 120.3(3) . 2_776
C13 C12 H12 119.8 . .
C18 C12 H12 119.8 2_776 .
C12 C13 C14 120.8(2) . .
C12 C13 H13 119.6 . .
C14 C13 H13 119.6 . .
C15 C14 C13 123.9(2) . .
C15 C14 C16 117.3(2) . 2_776
C13 C14 C16 118.8(2) . 2_776
C16 C15 C14 124.7(2) . .
C16 C15 N6 117.9(2) . .
C14 C15 N6 117.4(2) . .
C15 C16 C17 123.7(2) . .
C15 C16 C14 118.0(2) . 2_776
C17 C16 C14 118.2(2) . 2_776
C18 C17 C16 120.6(2) . .
C18 C17 H17 119.7 . .
C16 C17 H17 119.7 . .
C17 C18 C12 121.2(3) . 2_776
C17 C18 H18 119.4 . .
C12 C18 H18 119.4 2_776 .
H4A O4 H4B 113.1(17) . .

loop_
_geom_bond_atom_site_label_1
_geom_bond_atom_site_label_2
_geom_bond_distance
_geom_bond_site_symmetry_2
Cu1 N4 2.018(2) 2_767
Cu1 N4 2.018(2) .
Cu1 N1 2.032(2) .
Cu1 N1 2.032(2) 2_767
Cu1 O1 2.3983(19) 2_767
Cu1 O1 2.3983(19) .
O1 N7 1.267(3) .
O2 N7 1.244(3) .
O3 N7 1.241(3) .
N1 C2 1.325(3) .
N1 C1 1.357(3) .
N2 C2 1.326(3) .
N2 N3 1.367(3) .
N2 C6 1.443(3) .
N3 C1 1.308(3) .
N4 C10 1.330(3) .
N4 C11 1.359(3) .
N5 C11 1.320(3) .
N5 N6 1.369(3) .
N6 C10 1.329(3) .
N6 C15 1.443(3) .
C1 H1 0.9500 .
C2 H2 0.9500 .
C3 C4 1.349(4) .
C3 C9 1.423(4) 2_677
C3 H3 0.9500 .
C4 C5 1.428(4) .
C4 H4 0.9500 .
C5 C6 1.397(4) .
C5 C7 1.443(4) 2_677
C6 C7 1.389(4) .
C7 C8 1.429(4) .
C7 C5 1.443(4) 2_677
C8 C9 1.361(4) .
C8 H8 0.9500 .
C9 C3 1.423(4) 2_677
C9 H9 0.9500 .
C10 H10 0.9500 .
C11 H11 0.9500 .
C12 C13 1.358(4) .
C12 C18 1.418(4) 2_776
C12 H12 0.9500 .
C13 C14 1.419(4) .
C13 H13 0.9500 .
C14 C15 1.401(4) .
C14 C16 1.444(3) 2_776
C15 C16 1.398(4) .
C16 C17 1.427(4) .
C16 C14 1.444(3) 2_776
C17 C18 1.349(4) .
C17 H17 0.9500 .
C18 C12 1.418(4) 2_776
C18 H18 0.9500 .
O4 H4A 0.869(10) .
O4 H4B 0.862(10) .
O5 C19 1.511(9) .

loop_
_geom_hbond_atom_site_label_D
_geom_hbond_atom_site_label_H
_geom_hbond_atom_site_label_A
_geom_hbond_distance_DH
_geom_hbond_distance_HA
_geom_hbond_distance_DA
_geom_hbond_angle_DHA
_geom_hbond_site_symmetry_A
O4 H4A O3 0.869(10) 2.116(10) 2.984(3) 176(3) 2_766
O4 H4A N7 0.869(10) 2.545(16) 3.313(3) 148(2) 2_766
O4 H4B N3 0.862(10) 2.112(11) 2.972(3) 175(3) 1_544

loop_
_geom_torsion_atom_site_label_1
_geom_torsion_atom_site_label_2
_geom_torsion_atom_site_label_3
_geom_torsion_atom_site_label_4
_geom_torsion
_geom_torsion_site_symmetry_1
_geom_torsion_site_symmetry_4
N4 Cu1 O1 N7 -25.1(2) 2_767 .
N4 Cu1 O1 N7 154.9(2) . .
N1 Cu1 O1 N7 67.4(2) . .
N1 Cu1 O1 N7 -112.6(2) 2_767 .
O1 Cu1 O1 N7 -178(47) 2_767 .
N4 Cu1 N1 C2 -138.1(2) 2_767 .
N4 Cu1 N1 C2 41.9(2) . .
N1 Cu1 N1 C2 28(65) 2_767 .
O1 Cu1 N1 C2 -55.0(2) 2_767 .
O1 Cu1 N1 C2 125.0(2) . .
N4 Cu1 N1 C1 45.1(2) 2_767 .
N4 Cu1 N1 C1 -134.9(2) . .
N1 Cu1 N1 C1 -149(66) 2_767 .
O1 Cu1 N1 C1 128.2(2) 2_767 .
O1 Cu1 N1 C1 -51.8(2) . .
C2 N2 N3 C1 0.3(3) . .
C6 N2 N3 C1 -173.7(3) . .
N4 Cu1 N4 C10 -108(65) 2_767 .
N1 Cu1 N4 C10 55.7(2) . .
N1 Cu1 N4 C10 -124.3(2) 2_767 .
O1 Cu1 N4 C10 137.70(19) 2_767 .
O1 Cu1 N4 C10 -42.30(19) . .
N4 Cu1 N4 C11 73(65) 2_767 .
N1 Cu1 N4 C11 -123.3(2) . .
N1 Cu1 N4 C11 56.7(2) 2_767 .
O1 Cu1 N4 C11 -41.3(2) 2_767 .
O1 Cu1 N4 C11 138.7(2) . .
C11 N5 N6 C10 0.1(3) . .
C11 N5 N6 C15 -177.8(2) . .
Cu1 O1 N7 O3 -45.0(3) . .
Cu1 O1 N7 O2 135.4(2) . .
N2 N3 C1 N1 0.2(3) . .
C2 N1 C1 N3 -0.6(3) . .
Cu1 N1 C1 N3 176.69(19) . .
C1 N1 C2 N2 0.7(3) . .
Cu1 N1 C2 N2 -176.92(17) . .
N3 N2 C2 N1 -0.6(3) . .
C6 N2 C2 N1 172.8(3) . .
C9 C3 C4 C5 -0.2(4) 2_677 .
C3 C4 C5 C6 -178.1(3) . .
C3 C4 C5 C7 1.3(4) . 2_677
C4 C5 C6 C7 179.4(3) . .
C7 C5 C6 C7 0.0(4) 2_677 .
C4 C5 C6 N2 -1.1(4) . .
C7 C5 C6 N2 179.4(2) 2_677 .
C2 N2 C6 C7 94.8(4) . .
N3 N2 C6 C7 -92.4(3) . .
C2 N2 C6 C5 -84.7(3) . .
N3 N2 C6 C5 88.1(3) . .
C5 C6 C7 C8 178.0(3) . .
N2 C6 C7 C8 -1.4(4) . .
C5 C6 C7 C5 0.0(4) . 2_677
N2 C6 C7 C5 -179.4(2) . 2_677
C6 C7 C8 C9 -178.3(3) . .
C5 C7 C8 C9 -0.2(4) 2_677 .
C7 C8 C9 C3 -0.9(4) . 2_677
N5 N6 C10 N4 0.2(3) . .
C15 N6 C10 N4 178.0(2) . .
C11 N4 C10 N6 -0.5(3) . .
Cu1 N4 C10 N6 -179.74(16) . .
N6 N5 C11 N4 -0.5(3) . .
C10 N4 C11 N5 0.6(3) . .
Cu1 N4 C11 N5 179.75(19) . .
C18 C12 C13 C14 0.0(4) 2_776 .
C12 C13 C14 C15 178.6(3) . .
C12 C13 C14 C16 0.4(4) . 2_776
C13 C14 C15 C16 -178.5(3) . .
C16 C14 C15 C16 -0.2(4) 2_776 .
C13 C14 C15 N6 -0.1(4) . .
C16 C14 C15 N6 178.2(2) 2_776 .
C10 N6 C15 C16 70.9(4) . .
N5 N6 C15 C16 -111.5(3) . .
C10 N6 C15 C14 -107.6(3) . .
N5 N6 C15 C14 70.0(3) . .
C14 C15 C16 C17 -178.6(3) . .
N6 C15 C16 C17 3.0(4) . .
C14 C15 C16 C14 0.2(4) . 2_776
N6 C15 C16 C14 -178.2(2) . 2_776
C15 C16 C17 C18 178.9(3) . .
C14 C16 C17 C18 0.1(4) 2_776 .
C16 C17 C18 C12 -0.5(5) . 2_776
